data_1547501
loop_
_publ_author_name
'Bhaskar, Renu'
'Sharma, Alpesh K.'
'Yadav, Manoj K.'
'Singh, Ajai K.'

_publ_section_title
;
 Sonogashira (Cu and amine free) and Suzuki coupling in air catalyzed
 <i>via</i> nanoparticles formed <i>in situ</i> from Pd( <scp>ii</scp> )
 complexes of chalcogenated Schiff bases of 1-naphthaldehyde and their
 reduced forms
;
_journal_issue 44
_journal_name_full 'Dalton Transactions'
_journal_page_first 15235
_journal_page_last 15248
_journal_paper_doi 10.1039/C7DT02701J
_journal_volume 46
_journal_year 2017
_chemical_formula_moiety 'C19 H19 Cl2 N Pd Se, C H Cl3'
_chemical_formula_sum 'C20 H20 Cl5 N Pd Se'
_chemical_formula_weight 636.98
_space_group_crystal_system monoclinic
_space_group_IT_number 14
_space_group_name_Hall '-P 2yn'
_space_group_name_H-M_alt 'P 1 21/n 1'
_symmetry_space_group_name_Hall '-P 2yn'
_symmetry_space_group_name_H-M 'P 1 21/n 1'
_atom_sites_solution_hydrogens mixed
_audit_creation_method SHELXL-2014
_audit_update_record
;
2017-09-01 deposited with the CCDC.
2017-10-02 downloaded from the CCDC.
;
_cell_angle_alpha 90
_cell_angle_beta 94.120(3)
_cell_angle_gamma 90
_cell_formula_units_Z 4
_cell_length_a 15.624(2)
_cell_length_b 9.9535(14)
_cell_length_c 15.700(2)
_cell_measurement_reflns_used 2310
_cell_measurement_temperature 298(2)
_cell_measurement_theta_max 19.46
_cell_measurement_theta_min 2.42
_cell_volume 2435.3(6)
_computing_structure_refinement 'SHELXL-2014 (Sheldrick, 2014)'
_diffrn_ambient_temperature 298(2)
_diffrn_measured_fraction_theta_full 0.968
_diffrn_measured_fraction_theta_max 0.998
_diffrn_measurement_device_type 'CCD area detector'
_diffrn_measurement_method 'phi and omega scans'
_diffrn_radiation_type MoK\a
_diffrn_radiation_wavelength 0.71073
_diffrn_reflns_av_R_equivalents 0.0699
_diffrn_reflns_av_unetI/netI 0.0629
_diffrn_reflns_Laue_measured_fraction_full 0.968
_diffrn_reflns_Laue_measured_fraction_max 0.998
_diffrn_reflns_limit_h_max 18
_diffrn_reflns_limit_h_min -18
_diffrn_reflns_limit_k_max 11
_diffrn_reflns_limit_k_min -11
_diffrn_reflns_limit_l_max 18
_diffrn_reflns_limit_l_min -18
_diffrn_reflns_number 22813
_diffrn_reflns_point_group_measured_fraction_full 0.968
_diffrn_reflns_point_group_measured_fraction_max 0.998
_diffrn_reflns_theta_full 25.242
_diffrn_reflns_theta_max 24.994
_diffrn_reflns_theta_min 1.909
_exptl_absorpt_coefficient_mu 2.812
_exptl_absorpt_correction_T_max 0.482
_exptl_absorpt_correction_T_min 0.472
_exptl_absorpt_correction_type multi-scan
_exptl_absorpt_process_details '(SADABS; Bruker, 2014)'
_exptl_crystal_colour yellow
_exptl_crystal_density_diffrn 1.737
_exptl_crystal_description block
_exptl_crystal_F_000 1248
_exptl_crystal_size_max 0.28
_exptl_crystal_size_mid 0.27
_exptl_crystal_size_min 0.26
_refine_diff_density_max 0.809
_refine_diff_density_min -0.651
_refine_diff_density_rms 0.112
_refine_ls_extinction_method none
_refine_ls_goodness_of_fit_ref 1.011
_refine_ls_hydrogen_treatment mixed
_refine_ls_matrix_type full
_refine_ls_number_parameters 257
_refine_ls_number_reflns 4260
_refine_ls_number_restraints 1
_refine_ls_restrained_S_all 1.011
_refine_ls_R_factor_all 0.0961
_refine_ls_R_factor_gt 0.0584
_refine_ls_shift/su_max 0.000
_refine_ls_shift/su_mean 0.000
_refine_ls_structure_factor_coef Fsqd
_refine_ls_weighting_details 'w=1/[\s^2^(Fo^2^)+(0.0927P)^2^+1.2724P] where P=(Fo^2^+2Fc^2^)/3'
_refine_ls_weighting_scheme calc
_refine_ls_wR_factor_gt 0.1485
_refine_ls_wR_factor_ref 0.1690
_reflns_Friedel_coverage 0.000
_reflns_number_gt 2747
_reflns_number_total 4260
_reflns_threshold_expression 'I > 2\s(I)'
_cod_data_source_file c7dt02701j2.cif
_cod_data_source_block C4
_cod_database_code 1547501
_shelx_space_group_comment
;
The symmetry employed for this shelxl refinement is uniquely defined
by the following loop, which should always be used as a source of
symmetry information in preference to the above space-group names.
They are only intended as comments.
;
_shelx_estimated_absorpt_t_min 0.472
_shelx_estimated_absorpt_t_max 0.482
_shelxl_version_number 2014-3

loop_
_space_group_symop_operation_xyz
'x, y, z'
'-x+1/2, y+1/2, -z+1/2'
'-x, -y, -z'
'x-1/2, -y-1/2, z-1/2'

loop_
_atom_site_label
_atom_site_type_symbol
_atom_site_fract_x
_atom_site_fract_y
_atom_site_fract_z
_atom_site_U_iso_or_equiv
_atom_site_adp_type
_atom_site_occupancy
_atom_site_site_symmetry_order
_atom_site_calc_flag
_atom_site_refinement_flags_posn
_atom_site_refinement_flags_adp
Pd1 Pd 0.57469(3) 0.49187(6) 0.42484(3) 0.0581(2) Uani 1 1 d . .
Se1 Se 0.52396(5) 0.27827(8) 0.37772(5) 0.0656(3) Uani 1 1 d . .
Cl1 Cl 0.65796(12) 0.3825(2) 0.52993(13) 0.0762(6) Uani 1 1 d . .
Cl2 Cl 0.62249(13) 0.7003(2) 0.47490(13) 0.0760(6) Uani 1 1 d . .
N1 N 0.4918(4) 0.5788(7) 0.3300(4) 0.0638(16) Uani 1 1 d D .
C8 C 0.4522(5) 0.4796(8) 0.2682(5) 0.070(2) Uani 1 1 d . .
H8A H 0.4023 0.5199 0.2379 0.084 Uiso 1 1 calc R U
H8B H 0.4930 0.4577 0.2265 0.084 Uiso 1 1 calc R U
C5 C 0.6600(5) 0.3143(10) 0.2614(6) 0.086(3) Uani 1 1 d . .
H5 H 0.6731 0.3946 0.2897 0.103 Uiso 1 1 calc R U
C6 C 0.5940(5) 0.2343(8) 0.2838(5) 0.068(2) Uani 1 1 d . .
C7 C 0.4259(5) 0.3543(8) 0.3103(5) 0.073(2) Uani 1 1 d . .
H7A H 0.4046 0.2900 0.2674 0.087 Uiso 1 1 calc R U
H7B H 0.3801 0.3737 0.3470 0.087 Uiso 1 1 calc R U
C9 C 0.5273(5) 0.6948(8) 0.2829(5) 0.071(2) Uani 1 1 d . .
H9A H 0.5699 0.6615 0.2462 0.085 Uiso 1 1 calc R U
H9B H 0.5559 0.7557 0.3239 0.085 Uiso 1 1 calc R U
C10 C 0.4602(6) 0.7708(9) 0.2298(6) 0.082(2) Uani 1 1 d . .
C11 C 0.4078(6) 0.8661(9) 0.2690(6) 0.081(2) Uani 1 1 d . .
C16 C 0.3431(6) 0.9372(10) 0.2132(9) 0.098(3) Uani 1 1 d . .
C12 C 0.4161(6) 0.8965(8) 0.3564(7) 0.088(3) Uani 1 1 d . .
H12 H 0.4569 0.8523 0.3923 0.106 Uiso 1 1 calc R U
C13 C 0.3630(9) 0.9935(11) 0.3894(9) 0.127(4) Uani 1 1 d . .
H13 H 0.3682 1.0132 0.4474 0.153 Uiso 1 1 calc R U
C19 C 0.4517(7) 0.7511(10) 0.1442(6) 0.100(3) Uani 1 1 d . .
H19 H 0.4885 0.6918 0.1193 0.120 Uiso 1 1 calc R U
C15 C 0.2944(8) 1.0283(13) 0.2493(12) 0.131(5) Uani 1 1 d . .
H15 H 0.2529 1.0719 0.2139 0.157 Uiso 1 1 calc R U
C4 C 0.7065(6) 0.2706(13) 0.1947(7) 0.103(3) Uani 1 1 d . .
H4 H 0.7513 0.3233 0.1777 0.124 Uiso 1 1 calc R U
C1 C 0.5744(7) 0.1181(10) 0.2403(7) 0.117(4) Uani 1 1 d . .
H1 H 0.5278 0.0662 0.2540 0.140 Uiso 1 1 calc R U
C17 C 0.3380(8) 0.9041(13) 0.1249(8) 0.117(4) Uani 1 1 d . .
H17 H 0.2965 0.9460 0.0887 0.140 Uiso 1 1 calc R U
C18 C 0.3891(10) 0.8179(14) 0.0928(8) 0.135(5) Uani 1 1 d . .
H18 H 0.3837 0.8004 0.0345 0.161 Uiso 1 1 calc R U
C3 C 0.6884(8) 0.1540(14) 0.1540(7) 0.113(4) Uani 1 1 d . .
H3 H 0.7214 0.1266 0.1101 0.136 Uiso 1 1 calc R U
C20 C 0.8318(8) 0.1587(13) 0.5025(9) 0.131(4) Uani 1 1 d . .
H20 H 0.7786 0.1664 0.5317 0.157 Uiso 1 1 calc R U
C2 C 0.6243(9) 0.0786(13) 0.1758(9) 0.144(5) Uani 1 1 d . .
H2 H 0.6126 -0.0022 0.1475 0.172 Uiso 1 1 calc R U
C14 C 0.3004(8) 1.0631(11) 0.3344(12) 0.127(5) Uani 1 1 d . .
H14 H 0.2652 1.1289 0.3554 0.153 Uiso 1 1 calc R U
Cl4 Cl 0.8676(6) 0.0026(6) 0.5105(6) 0.305(4) Uani 1 1 d . .
Cl3 Cl 0.8139(4) 0.2055(8) 0.4025(3) 0.269(4) Uani 1 1 d . .
Cl5 Cl 0.9080(5) 0.2565(8) 0.5522(4) 0.268(3) Uani 1 1 d . .
H1A H 0.450(3) 0.599(7) 0.359(4) 0.08(3) Uiso 1 1 d D .

loop_
_atom_site_aniso_label
_atom_site_aniso_U_11
_atom_site_aniso_U_22
_atom_site_aniso_U_33
_atom_site_aniso_U_23
_atom_site_aniso_U_13
_atom_site_aniso_U_12
Pd1 0.0487(3) 0.0746(4) 0.0517(4) -0.0042(3) 0.0075(2) -0.0017(3)
Se1 0.0633(5) 0.0732(5) 0.0615(5) -0.0008(4) 0.0129(4) -0.0059(4)
Cl1 0.0607(11) 0.1001(16) 0.0673(12) 0.0025(11) 0.0003(9) 0.0098(11)
Cl2 0.0765(13) 0.0847(14) 0.0673(12) -0.0147(10) 0.0096(10) -0.0118(10)
N1 0.048(4) 0.083(4) 0.061(4) -0.004(3) 0.009(3) 0.003(3)
C8 0.063(5) 0.086(6) 0.061(5) -0.010(4) -0.002(4) -0.007(4)
C5 0.064(5) 0.107(7) 0.090(6) -0.015(5) 0.024(5) -0.011(5)
C6 0.068(5) 0.078(5) 0.060(5) -0.006(4) 0.013(4) 0.003(4)
C7 0.058(5) 0.088(6) 0.072(5) -0.006(4) 0.000(4) -0.008(4)
C9 0.060(5) 0.083(6) 0.071(5) 0.005(4) 0.010(4) -0.007(4)
C10 0.073(6) 0.090(6) 0.084(7) 0.021(5) 0.000(5) -0.011(5)
C11 0.071(6) 0.073(6) 0.098(7) 0.006(5) 0.006(5) -0.017(5)
C16 0.072(6) 0.066(6) 0.157(11) 0.032(7) 0.022(7) -0.006(5)
C12 0.088(6) 0.059(5) 0.121(8) -0.001(5) 0.027(6) -0.015(5)
C13 0.152(12) 0.085(8) 0.152(12) -0.015(8) 0.058(10) -0.031(8)
C19 0.116(8) 0.107(7) 0.074(6) 0.023(6) -0.010(6) -0.007(6)
C15 0.091(8) 0.095(9) 0.208(17) 0.008(10) 0.014(10) -0.013(7)
C4 0.072(6) 0.146(10) 0.096(7) 0.004(7) 0.033(5) 0.002(6)
C1 0.115(8) 0.107(8) 0.133(9) -0.057(7) 0.049(7) -0.036(6)
C17 0.113(9) 0.135(11) 0.099(9) 0.034(8) -0.020(7) -0.021(8)
C18 0.174(14) 0.133(11) 0.094(9) 0.010(8) -0.013(9) 0.012(10)
C3 0.103(8) 0.136(10) 0.104(8) -0.013(8) 0.037(7) 0.023(8)
C20 0.116(9) 0.130(10) 0.150(11) 0.027(9) 0.030(8) 0.007(8)
C2 0.152(12) 0.119(10) 0.168(12) -0.062(9) 0.069(10) -0.017(9)
C14 0.100(9) 0.060(6) 0.224(17) 0.002(9) 0.033(10) 0.014(6)
Cl4 0.372(10) 0.183(6) 0.371(11) 0.047(5) 0.098(9) 0.073(5)
Cl3 0.216(5) 0.469(10) 0.127(3) 0.091(5) 0.049(3) 0.158(6)
Cl5 0.247(6) 0.338(8) 0.223(6) -0.122(6) 0.037(5) -0.012(6)

loop_
_atom_type_symbol
_atom_type_description
_atom_type_scat_dispersion_real
_atom_type_scat_dispersion_imag
_atom_type_scat_source
C C 0.0033 0.0016 'International Tables Vol C Tables 4.2.6.8 and 6.1.1.4'
H H 0.0000 0.0000 'International Tables Vol C Tables 4.2.6.8 and 6.1.1.4'
N N 0.0061 0.0033 'International Tables Vol C Tables 4.2.6.8 and 6.1.1.4'
Se Se -0.0929 2.2259 'International Tables Vol C Tables 4.2.6.8 and 6.1.1.4'
Pd Pd -0.9988 1.0072 'International Tables Vol C Tables 4.2.6.8 and 6.1.1.4'
Cl Cl 0.1484 0.1585 'International Tables Vol C Tables 4.2.6.8 and 6.1.1.4'

loop_
_geom_angle_atom_site_label_1
_geom_angle_atom_site_label_2
_geom_angle_atom_site_label_3
_geom_angle
N1 Pd1 Cl1 175.39(18)
N1 Pd1 Cl2 92.24(19)
Cl1 Pd1 Cl2 91.62(8)
N1 Pd1 Se1 88.44(18)
Cl1 Pd1 Se1 87.63(6)
Cl2 Pd1 Se1 178.26(6)
C6 Se1 C7 98.0(3)
C6 Se1 Pd1 104.2(2)
C7 Se1 Pd1 93.1(2)
C8 N1 C9 109.9(6)
C8 N1 Pd1 113.4(5)
C9 N1 Pd1 115.9(4)
C7 C8 N1 112.5(7)
C6 C5 C4 117.2(9)
C1 C6 C5 120.7(8)
C1 C6 Se1 116.8(7)
C5 C6 Se1 122.6(6)
C8 C7 Se1 109.6(5)
N1 C9 C10 113.2(6)
C19 C10 C11 120.5(9)
C19 C10 C9 119.6(9)
C11 C10 C9 119.9(8)
C12 C11 C10 123.5(9)
C12 C11 C16 119.4(10)
C10 C11 C16 117.1(9)
C15 C16 C17 125.2(13)
C15 C16 C11 117.6(13)
C17 C16 C11 117.2(11)
C11 C12 C13 119.7(11)
C12 C13 C14 120.6(13)
C10 C19 C18 121.4(12)
C16 C15 C14 125.5(15)
C3 C4 C5 121.8(10)
C6 C1 C2 119.3(10)
C18 C17 C16 122.6(12)
C17 C18 C19 121.1(13)
C2 C3 C4 120.4(11)
Cl3 C20 Cl4 111.9(9)
Cl3 C20 Cl5 110.1(8)
Cl4 C20 Cl5 106.4(8)
C3 C2 C1 120.6(11)
C15 C14 C13 117.3(12)

loop_
_geom_bond_atom_site_label_1
_geom_bond_atom_site_label_2
_geom_bond_distance
Pd1 N1 2.090(6)
Pd1 Cl1 2.300(2)
Pd1 Cl2 2.323(2)
Pd1 Se1 2.3688(10)
Se1 C6 1.948(7)
Se1 C7 1.951(7)
N1 C8 1.487(10)
N1 C9 1.498(10)
C8 C7 1.484(11)
C5 C6 1.369(11)
C5 C4 1.386(12)
C6 C1 1.367(11)
C9 C10 1.498(11)
C10 C19 1.355(12)
C10 C11 1.422(12)
C11 C12 1.403(13)
C11 C16 1.470(13)
C16 C15 1.335(16)
C16 C17 1.422(16)
C12 C13 1.397(14)
C13 C14 1.435(18)
C19 C18 1.391(14)
C15 C14 1.377(18)
C4 C3 1.345(14)
C1 C2 1.379(15)
C17 C18 1.299(16)
C3 C2 1.317(15)
C20 Cl3 1.643(13)
C20 Cl4 1.653(13)
C20 Cl5 1.686(14)
